data_4031285
loop_
_publ_author_name
'Xu, Shuai'
'Shangguan, Xianghang'
'Li, Huan'
'Zhang, Yan'
'Wang, Jianbo'

_publ_section_title
;
 Pd(0)-Catalyzed Cross-Coupling of 1,1-Diboronates with
 2,2'-Dibromobiphenyls: Synthesis of 9H-Fluorenes.
;
_journal_issue 15
_journal_name_full 'The Journal of organic chemistry'
_journal_page_first 7779
_journal_page_last 7784
_journal_paper_doi 10.1021/acs.joc.5b01100
_journal_volume 80
_journal_year 2015
_chemical_formula_moiety 'C21 H17 Cl'
_chemical_formula_sum 'C21 H17 Cl'
_chemical_formula_weight 304.80
_chemical_name_systematic
;
 ?
;
_space_group_crystal_system monoclinic
_space_group_IT_number 14
_space_group_name_Hall '-P 2ybc'
_space_group_name_H-M_alt 'P 1 21/c 1'
_symmetry_space_group_name_Hall '-P 2ybc'
_symmetry_space_group_name_H-M 'P 1 21/c 1'
_atom_sites_solution_hydrogens geom
_atom_sites_solution_primary iterative
_audit_creation_date 2014-11-02
_audit_creation_method
;
  Olex2 1.2
  (compiled Apr 23 2013 17:54:37, GUI svn.r4466)
;
_cell_angle_alpha 90
_cell_angle_beta 114.210(8)
_cell_angle_gamma 90
_cell_formula_units_Z 4
_cell_length_a 17.0568(11)
_cell_length_b 5.3536(3)
_cell_length_c 18.9471(12)
_cell_measurement_reflns_used 2448
_cell_measurement_temperature 180.01(10)
_cell_measurement_theta_max 27.8410
_cell_measurement_theta_min 4.0090
_cell_volume 1577.99(19)
_computing_cell_refinement
;
CrysAlisPro, Agilent Technologies,
Version 1.171.36.32 (release 02-08-2013 CrysAlis171 .NET)
(compiled Aug  2 2013,16:46:58)
;
_computing_data_collection
;
CrysAlisPro, Agilent Technologies,
Version 1.171.36.32 (release 02-08-2013 CrysAlis171 .NET)
(compiled Aug  2 2013,16:46:58)
;
_computing_data_reduction
;
CrysAlisPro, Agilent Technologies,
Version 1.171.36.32 (release 02-08-2013 CrysAlis171 .NET)
(compiled Aug  2 2013,16:46:58)
;
_computing_molecular_graphics
;
O. V. Dolomanov, L. J. Bourhis, R. J. Gildea, J. A. K. Howard and H. Puschmann,
OLEX2: a complete structure solution, refinement and analysis program.
J. Appl. Cryst. (2009). 42, 339-341.
;
_computing_publication_material
;
O. V. Dolomanov, L. J. Bourhis, R. J. Gildea, J. A. K. Howard and H. Puschmann,
OLEX2: a complete structure solution, refinement and analysis program.
J. Appl. Cryst. (2009). 42, 339-341.
;
_computing_structure_refinement
;
SHELXL, G.M. Sheldrick, Acta Cryst.
(2008). A64, 112-122
;
_computing_structure_solution 'SUPERFLIP, J. Appl. Cryst. (2007) 40, 786-790'
_diffrn_ambient_temperature 180.01(10)
_diffrn_detector_area_resol_mean 10.3914
_diffrn_measured_fraction_theta_full 0.9957
_diffrn_measured_fraction_theta_max 0.8296
_diffrn_measurement_details
;
  1 omega  -65.00    9.00   1.0000    1.1100
omega____ theta____ kappa____ phi______ frames
    -       10.8579  -38.0000  -30.0000 74

  2 omega  -88.00   15.00   1.0000    1.1100
omega____ theta____ kappa____ phi______ frames
    -      -11.6392  -38.0000 -180.0000 103
;
_diffrn_measurement_device_type 'SuperNova, Dual, Cu at zero, Atlas'
_diffrn_measurement_method '\w scans'
_diffrn_orient_matrix_UB_11 0.0309878000
_diffrn_orient_matrix_UB_12 -0.0547644000
_diffrn_orient_matrix_UB_13 0.0341139000
_diffrn_orient_matrix_UB_21 -0.0264490000
_diffrn_orient_matrix_UB_22 -0.1071487000
_diffrn_orient_matrix_UB_23 -0.0060495000
_diffrn_orient_matrix_UB_31 0.0204451000
_diffrn_orient_matrix_UB_32 -0.0555417000
_diffrn_orient_matrix_UB_33 -0.0220046000
_diffrn_radiation_monochromator mirror
_diffrn_radiation_type 'Mo K\a'
_diffrn_radiation_wavelength 0.7107
_diffrn_reflns_av_R_equivalents 0.0369
_diffrn_reflns_av_unetI/netI 0.0533
_diffrn_reflns_laue_measured_fraction_full 0.998
_diffrn_reflns_laue_measured_fraction_max 0.998
_diffrn_reflns_limit_h_max 21
_diffrn_reflns_limit_h_min -21
_diffrn_reflns_limit_k_max 5
_diffrn_reflns_limit_k_min -6
_diffrn_reflns_limit_l_max 23
_diffrn_reflns_limit_l_min -18
_diffrn_reflns_number 6187
_diffrn_reflns_point_group_measured_fraction_full 0.998
_diffrn_reflns_point_group_measured_fraction_max 0.998
_diffrn_reflns_theta_full 25.242
_diffrn_reflns_theta_max 26.022
_diffrn_reflns_theta_min 3.131
_diffrn_source 'SuperNova (Mo) X-ray Source'
_exptl_absorpt_coefficient_mu 0.236
_exptl_absorpt_correction_T_max 1.00000
_exptl_absorpt_correction_T_min 0.87993
_exptl_absorpt_correction_type multi-scan
_exptl_absorpt_process_details
;
CrysAlisPro, Agilent Technologies,
Version 1.171.36.32 (release 02-08-2013 CrysAlis171 .NET)
(compiled Aug  2 2013,16:46:58)
Empirical absorption correction using spherical harmonics,
 implemented in SCALE3 ABSPACK scaling algorithm.
;
_exptl_crystal_colour
;
;
_exptl_crystal_density_diffrn 1.283
_exptl_crystal_description
;
;
_exptl_crystal_F_000 640
_exptl_crystal_size_max 0.2
_exptl_crystal_size_mid 0.1
_exptl_crystal_size_min 0.1
_refine_diff_density_max 0.239
_refine_diff_density_min -0.268
_refine_diff_density_rms 0.046
_refine_ls_extinction_coef 0.022(2)
_refine_ls_extinction_expression Fc^*^=kFc[1+0.001xFc^2^\l^3^/sin(2\q)]^-1/4^
_refine_ls_extinction_method SHELXL
_refine_ls_goodness_of_fit_ref 1.052
_refine_ls_hydrogen_treatment constr
_refine_ls_matrix_type full
_refine_ls_number_parameters 200
_refine_ls_number_reflns 3105
_refine_ls_number_restraints 0
_refine_ls_restrained_S_all 1.052
_refine_ls_R_factor_all 0.0605
_refine_ls_R_factor_gt 0.0436
_refine_ls_shift/su_max 0.004
_refine_ls_shift/su_mean 0.001
_refine_ls_structure_factor_coef Fsqd
_refine_ls_weighting_details 'w=1/[\s^2^(Fo^2^)+(0.0505P)^2^+0.2117P] where P=(Fo^2^+2Fc^2^)/3'
_refine_ls_weighting_scheme calc
_refine_ls_wR_factor_gt 0.1041
_refine_ls_wR_factor_ref 0.1177
_reflns_Friedel_coverage 0.000
_reflns_number_gt 2409
_reflns_number_total 3105
_reflns_threshold_expression 'I > 2\s(I)'
_cod_data_source_file jo5b01100_si_001.cif
_cod_data_source_block exp_4327
_cod_depositor_comments 'Adding full bibliography for 4031285.cif.'
_cod_original_cell_volume 1578.00(18)
_cod_database_code 4031285
_chemical_oxdiff_formula 'C21 H16 Cl1'
_reflns_odcompleteness_completeness 99.57
_reflns_odcompleteness_iscentric 1
_reflns_odcompleteness_theta 25.97
_olex2_refinement_description
;
1. Fixed Uiso
 At 1.2 times of:
  All C(H) groups, All C(H,H) groups
2.a Ternary CH refined with riding coordinates:
 C8(H8)
2.b Secondary CH2 refined with riding coordinates:
 C14(H14A,H14B), C15(H15A,H15B)
2.c Aromatic/amide H refined with riding coordinates:
 C3(H3), C4(H4), C5(H5), C6(H6), C10(H10), C11(H11), C12(H12), C13(H13),
 C17(H17), C18(H18), C20(H20), C21(H21)
;
_shelx_estimated_absorpt_t_max 0.977
_shelx_estimated_absorpt_t_min 0.954
_shelx_space_group_comment
;
The symmetry employed for this shelxl refinement is uniquely defined
by the following loop, which should always be used as a source of
symmetry information in preference to the above space-group names.
They are only intended as comments.
;
_shelxl_version_number 2013-3

loop_
_space_group_symop_operation_xyz
'x, y, z'
'-x, y+1/2, -z+1/2'
'-x, -y, -z'
'x, -y-1/2, z-1/2'

loop_
_atom_site_label
_atom_site_type_symbol
_atom_site_fract_x
_atom_site_fract_y
_atom_site_fract_z
_atom_site_U_iso_or_equiv
_atom_site_adp_type
_atom_site_occupancy
_atom_site_site_symmetry_order
_atom_site_calc_flag
_atom_site_refinement_flags_posn
_atom_site_refinement_flags_adp
C1 C 0.11357(11) 0.9797(3) 0.25935(10) 0.0263(4) Uani 1 1 d . .
C2 C 0.14127(11) 0.9729(3) 0.34384(10) 0.0272(4) Uani 1 1 d . .
C3 C 0.11790(12) 1.1236(3) 0.39153(10) 0.0337(5) Uani 1 1 d . .
H3 H 0.0800 1.2606 0.3708 0.040 Uiso 1 1 calc R U
C4 C 0.15104(13) 1.0703(4) 0.47014(11) 0.0378(5) Uani 1 1 d . .
H4 H 0.1366 1.1736 0.5038 0.045 Uiso 1 1 calc R U
C5 C 0.20496(13) 0.8677(4) 0.49962(10) 0.0357(5) Uani 1 1 d . .
H5 H 0.2265 0.8321 0.5534 0.043 Uiso 1 1 calc R U
C6 C 0.22818(13) 0.7152(4) 0.45199(10) 0.0325(4) Uani 1 1 d . .
H6 H 0.2650 0.5758 0.4727 0.039 Uiso 1 1 calc R U
C7 C 0.19664(11) 0.7700(3) 0.37354(9) 0.0268(4) Uani 1 1 d . .
C8 C 0.21154(11) 0.6377(3) 0.30927(9) 0.0266(4) Uani 1 1 d . .
H8 H 0.1934 0.4590 0.3063 0.032 Uiso 1 1 calc R U
C9 C 0.15146(11) 0.7774(3) 0.23843(9) 0.0262(4) Uani 1 1 d . .
C10 C 0.13430(12) 0.7379(4) 0.16111(10) 0.0316(4) Uani 1 1 d . .
H10 H 0.1590 0.5998 0.1462 0.038 Uiso 1 1 calc R U
C11 C 0.08068(12) 0.9025(4) 0.10595(10) 0.0341(5) Uani 1 1 d . .
H11 H 0.0688 0.8768 0.0529 0.041 Uiso 1 1 calc R U
C12 C 0.04413(13) 1.1043(4) 0.12720(11) 0.0357(5) Uani 1 1 d . .
H12 H 0.0082 1.2166 0.0887 0.043 Uiso 1 1 calc R U
C13 C 0.05963(12) 1.1436(3) 0.20413(10) 0.0325(4) Uani 1 1 d . .
H13 H 0.0338 1.2800 0.2187 0.039 Uiso 1 1 calc R U
C14 C 0.30421(12) 0.6538(3) 0.31575(10) 0.0302(4) Uani 1 1 d . .
H14A H 0.3049 0.5920 0.2667 0.036 Uiso 1 1 calc R U
H14B H 0.3213 0.8318 0.3210 0.036 Uiso 1 1 calc R U
C15 C 0.37164(13) 0.5095(4) 0.38248(11) 0.0371(5) Uani 1 1 d . .
H15A H 0.3756 0.5786 0.4323 0.045 Uiso 1 1 calc R U
H15B H 0.3543 0.3320 0.3797 0.045 Uiso 1 1 calc R U
C16 C 0.45795(12) 0.5274(4) 0.37870(10) 0.0334(5) Uani 1 1 d . .
C17 C 0.48127(14) 0.3606(4) 0.33452(11) 0.0376(5) Uani 1 1 d . .
H17 H 0.4444 0.2241 0.3103 0.045 Uiso 1 1 calc R U
C18 C 0.55699(14) 0.3889(4) 0.32497(11) 0.0376(5) Uani 1 1 d . .
H18 H 0.5720 0.2732 0.2946 0.045 Uiso 1 1 calc R U
C19 C 0.61013(12) 0.5866(4) 0.36003(10) 0.0329(4) Uani 1 1 d . .
C20 C 0.59011(13) 0.7526(4) 0.40565(11) 0.0402(5) Uani 1 1 d . .
H20 H 0.6279 0.8862 0.4308 0.048 Uiso 1 1 calc R U
C21 C 0.51378(14) 0.7214(4) 0.41430(11) 0.0405(5) Uani 1 1 d . .
H21 H 0.4995 0.8361 0.4455 0.049 Uiso 1 1 calc R U
Cl1 Cl 0.70430(3) 0.62658(11) 0.34627(3) 0.0457(2) Uani 1 1 d . .

loop_
_atom_site_aniso_label
_atom_site_aniso_U_11
_atom_site_aniso_U_22
_atom_site_aniso_U_33
_atom_site_aniso_U_23
_atom_site_aniso_U_13
_atom_site_aniso_U_12
C1 0.0204(9) 0.0306(9) 0.0271(9) -0.0012(8) 0.0088(8) -0.0051(8)
C2 0.0235(10) 0.0303(9) 0.0286(9) -0.0011(8) 0.0117(8) -0.0048(8)
C3 0.0294(11) 0.0368(10) 0.0368(10) -0.0047(9) 0.0154(9) -0.0006(8)
C4 0.0369(12) 0.0454(11) 0.0346(10) -0.0107(9) 0.0182(10) -0.0065(10)
C5 0.0347(11) 0.0480(12) 0.0264(9) -0.0013(9) 0.0145(9) -0.0065(9)
C6 0.0317(11) 0.0380(10) 0.0292(9) 0.0041(8) 0.0139(9) -0.0004(9)
C7 0.0242(10) 0.0306(9) 0.0273(9) -0.0019(8) 0.0122(8) -0.0051(8)
C8 0.0245(10) 0.0287(9) 0.0257(8) 0.0017(7) 0.0094(8) -0.0016(8)
C9 0.0216(9) 0.0316(9) 0.0266(8) 0.0016(8) 0.0109(8) -0.0037(8)
C10 0.0261(10) 0.0407(11) 0.0297(9) -0.0016(9) 0.0133(8) -0.0009(9)
C11 0.0262(10) 0.0488(12) 0.0241(9) 0.0021(9) 0.0070(8) -0.0048(9)
C12 0.0271(11) 0.0418(11) 0.0314(9) 0.0078(9) 0.0052(8) -0.0011(9)
C13 0.0236(10) 0.0348(10) 0.0354(10) 0.0003(9) 0.0083(9) 0.0013(8)
C14 0.0279(10) 0.0348(10) 0.0298(9) 0.0032(8) 0.0138(8) 0.0031(8)
C15 0.0307(11) 0.0457(12) 0.0343(10) 0.0101(9) 0.0126(9) 0.0041(9)
C16 0.0293(11) 0.0403(11) 0.0271(9) 0.0098(8) 0.0081(9) 0.0088(9)
C17 0.0344(12) 0.0376(11) 0.0368(10) -0.0032(9) 0.0107(9) -0.0003(9)
C18 0.0374(12) 0.0379(11) 0.0374(10) -0.0038(9) 0.0154(10) 0.0047(9)
C19 0.0240(10) 0.0413(11) 0.0287(9) 0.0043(8) 0.0058(8) 0.0072(9)
C20 0.0337(12) 0.0429(11) 0.0386(10) -0.0068(9) 0.0093(10) -0.0008(10)
C21 0.0362(12) 0.0468(12) 0.0375(10) -0.0066(9) 0.0142(10) 0.0060(10)
Cl1 0.0290(3) 0.0633(4) 0.0447(3) -0.0008(3) 0.0148(2) 0.0021(2)

loop_
_atom_type_symbol
_atom_type_description
_atom_type_scat_dispersion_real
_atom_type_scat_dispersion_imag
_atom_type_scat_source
C C 0.0033 0.0016 'International Tables Vol C Tables 4.2.6.8 and 6.1.1.4'
H H 0.0000 0.0000 'International Tables Vol C Tables 4.2.6.8 and 6.1.1.4'
Cl Cl 0.1484 0.1585 'International Tables Vol C Tables 4.2.6.8 and 6.1.1.4'

loop_
_geom_angle_atom_site_label_1
_geom_angle_atom_site_label_2
_geom_angle_atom_site_label_3
_geom_angle
C9 C1 C2 108.02(15)
C13 C1 C2 130.84(16)
C13 C1 C9 121.13(15)
C3 C2 C1 130.14(17)
C3 C2 C7 121.15(16)
C7 C2 C1 108.64(14)
C2 C3 H3 120.7
C2 C3 C4 118.69(18)
C4 C3 H3 120.7
C3 C4 H4 119.8
C5 C4 C3 120.33(17)
C5 C4 H4 119.8
C4 C5 H5 119.4
C4 C5 C6 121.20(17)
C6 C5 H5 119.4
C5 C6 H6 120.6
C7 C6 C5 118.83(18)
C7 C6 H6 120.6
C2 C7 C8 110.33(14)
C6 C7 C2 119.78(16)
C6 C7 C8 129.88(17)
C7 C8 H8 110.0
C7 C8 C14 114.52(14)
C9 C8 C7 101.89(14)
C9 C8 H8 110.0
C9 C8 C14 110.13(13)
C14 C8 H8 110.0
C1 C9 C8 110.81(14)
C10 C9 C1 119.66(17)
C10 C9 C8 129.45(16)
C9 C10 H10 120.4
C11 C10 C9 119.20(17)
C11 C10 H10 120.4
C10 C11 H11 119.6
C10 C11 C12 120.83(16)
C12 C11 H11 119.6
C11 C12 H12 119.7
C11 C12 C13 120.57(18)
C13 C12 H12 119.7
C1 C13 C12 118.61(17)
C1 C13 H13 120.7
C12 C13 H13 120.7
C8 C14 H14A 108.3
C8 C14 H14B 108.3
H14A C14 H14B 107.4
C15 C14 C8 116.06(14)
C15 C14 H14A 108.3
C15 C14 H14B 108.3
C14 C15 H15A 109.6
C14 C15 H15B 109.6
H15A C15 H15B 108.1
C16 C15 C14 110.36(14)
C16 C15 H15A 109.6
C16 C15 H15B 109.6
C17 C16 C15 120.98(19)
C21 C16 C15 121.04(17)
C21 C16 C17 117.80(18)
C16 C17 H17 119.3
C18 C17 C16 121.44(19)
C18 C17 H17 119.3
C17 C18 H18 120.4
C19 C18 C17 119.14(17)
C19 C18 H18 120.4
C18 C19 C20 121.08(18)
C18 C19 Cl1 119.21(14)
C20 C19 Cl1 119.71(16)
C19 C20 H20 120.6
C19 C20 C21 118.87(19)
C21 C20 H20 120.6
C16 C21 C20 121.63(18)
C16 C21 H21 119.2
C20 C21 H21 119.2

loop_
_geom_bond_atom_site_label_1
_geom_bond_atom_site_label_2
_geom_bond_distance
C1 C2 1.472(2)
C1 C9 1.399(2)
C1 C13 1.386(2)
C2 C3 1.386(2)
C2 C7 1.397(2)
C3 H3 0.9500
C3 C4 1.389(3)
C4 H4 0.9500
C4 C5 1.383(3)
C5 H5 0.9500
C5 C6 1.390(3)
C6 H6 0.9500
C6 C7 1.389(2)
C7 C8 1.518(2)
C8 H8 1.0000
C8 C9 1.511(2)
C8 C14 1.537(2)
C9 C10 1.387(2)
C10 H10 0.9500
C10 C11 1.386(3)
C11 H11 0.9500
C11 C12 1.387(3)
C12 H12 0.9500
C12 C13 1.387(3)
C13 H13 0.9500
C14 H14A 0.9900
C14 H14B 0.9900
C14 C15 1.525(3)
C15 H15A 0.9900
C15 H15B 0.9900
C15 C16 1.506(3)
C16 C17 1.389(3)
C16 C21 1.383(3)
C17 H17 0.9500
C17 C18 1.384(3)
C18 H18 0.9500
C18 C19 1.374(3)
C19 C20 1.377(3)
C19 Cl1 1.7427(19)
C20 H20 0.9500
C20 C21 1.387(3)
C21 H21 0.9500
